data_4035666
loop_
_publ_author_name
'Levterov, Vadym V.'
'Michurin, Oleg'
'Borysko, Petro O.'
'Zozulya, Sergey'
'Sadkova, Iryna V.'
'Tolmachev, Andrey A.'
'Mykhailiuk, Pavel K.'

_publ_section_title
;
 Photochemical In-Flow Synthesis of 2,4-Methanopyrrolidines: Pyrrolidine
 Analogues with Improved Water Solubility and Reduced Lipophilicity.
;
_journal_issue 23
_journal_name_full 'The Journal of organic chemistry'
_journal_page_first 14350
_journal_page_last 14361
_journal_paper_doi 10.1021/acs.joc.8b02071
_journal_volume 83
_journal_year 2018
_chemical_formula_moiety 'C8 H14 N O2, Cl'
_chemical_formula_sum 'C8 H14 Cl N O2'
_chemical_formula_weight 191.65
_space_group_crystal_system monoclinic
_space_group_IT_number 14
_space_group_name_Hall '-P 2yn'
_space_group_name_H-M_alt 'P 1 21/n 1'
_atom_sites_solution_hydrogens mixed
_audit_creation_method SHELXL-2016/4
_cell_angle_alpha 90
_cell_angle_beta 93.433(10)
_cell_angle_gamma 90
_cell_formula_units_Z 4
_cell_length_a 6.0902(18)
_cell_length_b 6.5152(17)
_cell_length_c 24.172(7)
_cell_measurement_reflns_used 687
_cell_measurement_temperature 296(2)
_cell_measurement_theta_max 21.79
_cell_measurement_theta_min 3.24
_cell_volume 957.4(5)
_computing_cell_refinement 'Bruker SMART'
_computing_data_collection 'Bruker SMART'
_computing_data_reduction 'Bruker SAINT'
_computing_molecular_graphics 'Bruker SHELXTL'
_computing_publication_material 'Bruker SHELXTL'
_computing_structure_refinement 'SHELXL-2016/4 (Sheldrick, 2016)'
_computing_structure_solution 'Bruker SHELXTL'
_diffrn_ambient_temperature 296(2)
_diffrn_measured_fraction_theta_full 0.984
_diffrn_measured_fraction_theta_max 0.984
_diffrn_measurement_device_type 'CCD area detector'
_diffrn_measurement_method 'omega scans'
_diffrn_radiation_monochromator graphite
_diffrn_radiation_source 'sealed tube'
_diffrn_radiation_type MoK\a
_diffrn_radiation_wavelength 0.71073
_diffrn_reflns_av_R_equivalents 0.0854
_diffrn_reflns_av_unetI/netI 0.0934
_diffrn_reflns_Laue_measured_fraction_full 0.984
_diffrn_reflns_Laue_measured_fraction_max 0.984
_diffrn_reflns_limit_h_max 7
_diffrn_reflns_limit_h_min -6
_diffrn_reflns_limit_k_max 7
_diffrn_reflns_limit_k_min -6
_diffrn_reflns_limit_l_max 28
_diffrn_reflns_limit_l_min -28
_diffrn_reflns_number 5959
_diffrn_reflns_point_group_measured_fraction_full 0.984
_diffrn_reflns_point_group_measured_fraction_max 0.984
_diffrn_reflns_theta_full 25.242
_diffrn_reflns_theta_max 25.249
_diffrn_reflns_theta_min 1.688
_exptl_absorpt_coefficient_mu 0.361
_exptl_absorpt_correction_T_max 0.98
_exptl_absorpt_correction_T_min 0.75
_exptl_absorpt_correction_type numerical
_exptl_absorpt_process_details SADABS
_exptl_crystal_colour colourless
_exptl_crystal_density_diffrn 1.330
_exptl_crystal_description plate
_exptl_crystal_F_000 408
_exptl_crystal_size_max 0.450
_exptl_crystal_size_mid 0.220
_exptl_crystal_size_min 0.060
_refine_diff_density_max 0.292
_refine_diff_density_min -0.282
_refine_diff_density_rms 0.071
_refine_ls_extinction_method none
_refine_ls_goodness_of_fit_ref 1.056
_refine_ls_hydrogen_treatment mixed
_refine_ls_matrix_type full
_refine_ls_number_parameters 113
_refine_ls_number_reflns 1711
_refine_ls_number_restraints 0
_refine_ls_restrained_S_all 1.056
_refine_ls_R_factor_all 0.1261
_refine_ls_R_factor_gt 0.0762
_refine_ls_shift/su_max 0.004
_refine_ls_shift/su_mean 0.000
_refine_ls_structure_factor_coef Fsqd
_refine_ls_weighting_details 'w=1/[\s^2^(Fo^2^)+(0.0604P)^2^+0.3911P] where P=(Fo^2^+2Fc^2^)/3'
_refine_ls_weighting_scheme calc
_refine_ls_wR_factor_gt 0.1362
_refine_ls_wR_factor_ref 0.1545
_reflns_Friedel_coverage 0.000
_reflns_number_gt 1095
_reflns_number_total 1711
_reflns_threshold_expression 'I > 2\s(I)'
_cod_data_source_file jo8b02071_si_004.cif
_cod_data_source_block xray80
_cod_original_sg_symbol_H-M 'P 21/n'
_cod_database_code 4035666
_shelx_shelxl_version_number 2016/4
_shelx_space_group_comment
;
The symmetry employed for this shelxl refinement is uniquely defined
by the following loop, which should always be used as a source of
symmetry information in preference to the above space-group names.
They are only intended as comments.
;
_shelx_estimated_absorpt_t_min 0.855
_shelx_estimated_absorpt_t_max 0.979

loop_
_space_group_symop_operation_xyz
'x, y, z'
'-x+1/2, y+1/2, -z+1/2'
'-x, -y, -z'
'x-1/2, -y-1/2, z-1/2'

loop_
_atom_site_label
_atom_site_type_symbol
_atom_site_fract_x
_atom_site_fract_y
_atom_site_fract_z
_atom_site_U_iso_or_equiv
_atom_site_adp_type
_atom_site_occupancy
_atom_site_site_symmetry_order
_atom_site_calc_flag
_atom_site_refinement_flags_posn
_atom_site_refinement_flags_adp
CL1 Cl -0.29418(15) 0.10592(17) 0.39700(4) 0.0457(4) Uani 1 1 d . .
N1 N 0.2505(4) 0.3867(5) 0.10934(12) 0.0344(8) Uani 1 1 d . .
H1N H 0.125910 0.452198 0.115313 0.041 Uiso 1 1 calc R U
H2N H 0.360792 0.445207 0.129391 0.041 Uiso 1 1 calc R U
O1 O -0.2358(5) 0.2125(5) 0.27757(13) 0.0585(9) Uani 1 1 d . .
H1 H -0.253(9) 0.186(9) 0.317(2) 0.12(2) Uiso 1 1 d . .
O2 O 0.0943(4) 0.0748(5) 0.29184(11) 0.0539(9) Uani 1 1 d . .
C1 C 0.2938(6) 0.3844(7) 0.04893(15) 0.0455(11) Uani 1 1 d . .
H1A H 0.435553 0.443731 0.041960 0.055 Uiso 1 1 calc R U
H1B H 0.178912 0.453897 0.026571 0.055 Uiso 1 1 calc R U
C2 C 0.2898(6) 0.1560(7) 0.03980(17) 0.0507(12) Uani 1 1 d . .
H2 H 0.311933 0.098907 0.003038 0.061 Uiso 1 1 calc R U
C3 C 0.4294(7) 0.0804(8) 0.09080(17) 0.0551(13) Uani 1 1 d . .
H3A H 0.566293 0.154195 0.098313 0.066 Uiso 1 1 calc R U
H3B H 0.450551 -0.067098 0.092617 0.066 Uiso 1 1 calc R U
C4 C 0.2335(6) 0.1611(6) 0.12221(16) 0.0329(9) Uani 1 1 d . .
C5 C 0.0876(6) 0.0929(7) 0.07155(17) 0.0463(11) Uani 1 1 d . .
H5A H -0.042405 0.176468 0.063734 0.056 Uiso 1 1 calc R U
H5B H 0.053634 -0.052561 0.070322 0.056 Uiso 1 1 calc R U
C6 C 0.1984(6) 0.1124(7) 0.18130(16) 0.0424(10) Uani 1 1 d . .
H6A H 0.320581 0.167205 0.204293 0.051 Uiso 1 1 calc R U
H6B H 0.199020 -0.035560 0.185874 0.051 Uiso 1 1 calc R U
C7 C -0.0138(6) 0.1966(7) 0.20161(16) 0.0479(12) Uani 1 1 d . .
H7A H -0.017115 0.343990 0.195896 0.057 Uiso 1 1 calc R U
H7B H -0.136549 0.137745 0.179630 0.057 Uiso 1 1 calc R U
C8 C -0.0422(6) 0.1529(6) 0.26130(17) 0.0386(10) Uani 1 1 d . .

loop_
_atom_site_aniso_label
_atom_site_aniso_U_11
_atom_site_aniso_U_22
_atom_site_aniso_U_33
_atom_site_aniso_U_23
_atom_site_aniso_U_13
_atom_site_aniso_U_12
CL1 0.0468(6) 0.0473(7) 0.0437(6) -0.0047(6) 0.0094(4) -0.0108(5)
N1 0.0302(16) 0.038(2) 0.0353(18) 0.0007(16) 0.0005(13) -0.0003(15)
O1 0.0494(17) 0.074(2) 0.054(2) 0.0231(18) 0.0206(15) 0.0199(16)
O2 0.0466(16) 0.078(2) 0.0369(16) 0.0183(16) 0.0046(13) 0.0135(16)
C1 0.036(2) 0.067(3) 0.034(2) 0.010(2) 0.0051(17) -0.002(2)
C2 0.049(2) 0.066(4) 0.038(2) -0.017(2) 0.0089(19) 0.011(2)
C3 0.050(2) 0.062(3) 0.055(3) -0.001(2) 0.012(2) 0.023(2)
C4 0.0349(19) 0.026(2) 0.038(2) 0.0032(17) 0.0050(16) 0.0044(17)
C5 0.049(2) 0.040(3) 0.049(3) -0.009(2) 0.0032(19) -0.007(2)
C6 0.045(2) 0.041(3) 0.042(2) 0.012(2) 0.0058(18) 0.010(2)
C7 0.041(2) 0.062(3) 0.041(2) 0.018(2) 0.0088(19) 0.010(2)
C8 0.041(2) 0.033(3) 0.042(2) 0.0081(19) 0.0065(19) -0.0005(19)

loop_
_atom_type_symbol
_atom_type_description
_atom_type_scat_dispersion_real
_atom_type_scat_dispersion_imag
_atom_type_scat_source
C C 0.0033 0.0016 'International Tables Vol C Tables 4.2.6.8 and 6.1.1.4'
H H 0.0000 0.0000 'International Tables Vol C Tables 4.2.6.8 and 6.1.1.4'
N N 0.0061 0.0033 'International Tables Vol C Tables 4.2.6.8 and 6.1.1.4'
Cl Cl 0.1484 0.1585 'International Tables Vol C Tables 4.2.6.8 and 6.1.1.4'
O O 0.0106 0.0060 'International Tables Vol C Tables 4.2.6.8 and 6.1.1.4'

loop_
_geom_angle_atom_site_label_1
_geom_angle_atom_site_label_2
_geom_angle_atom_site_label_3
_geom_angle
C1 N1 C4 102.1(3)
N1 C1 C2 98.7(3)
C1 C2 C3 101.3(3)
C1 C2 C5 101.3(3)
C3 C2 C5 86.3(3)
C2 C3 C4 83.0(3)
C6 C4 N1 114.9(3)
C6 C4 C5 126.4(3)
N1 C4 C5 99.3(3)
C6 C4 C3 123.9(3)
N1 C4 C3 99.6(3)
C5 C4 C3 86.4(3)
C4 C5 C2 83.0(3)
C4 C6 C7 114.1(3)
C8 C7 C6 113.3(3)
O2 C8 O1 122.8(4)
O2 C8 C7 124.3(4)
O1 C8 C7 112.9(3)

loop_
_geom_bond_atom_site_label_1
_geom_bond_atom_site_label_2
_geom_bond_distance
N1 C1 1.499(4)
N1 C4 1.507(5)
O1 C8 1.323(4)
O2 C8 1.192(4)
C1 C2 1.505(6)
C2 C3 1.536(6)
C2 C5 1.545(5)
C3 C4 1.545(5)
C4 C6 1.491(5)
C4 C5 1.535(5)
C6 C7 1.513(5)
C7 C8 1.491(5)
